data_1545765
loop_
_publ_author_name
'Gonzalez, Miguel'
'Mason, Jarad'
'Bloch, Eric D.'
'Teat, Simon'
'Gagnon, Kevin J.'
'Morrison, Gregory Y.'
'Queen, Wendy Lee'
'Long, Jeffrey R.'

_publ_section_title
;
 Structural characterization of framework--gas interactions in the
 metal--organic framework Co2(dobdc) by in situ single-crystal X-ray
 diffraction
;
_journal_name_full 'Chem. Sci.'
_journal_paper_doi 10.1039/C7SC00449D
_journal_year 2017
_chemical_formula_moiety 'Co2 (C8 H2 O6)'
_chemical_formula_sum 'C8 H2 Co2 O6'
_chemical_formula_weight 311.96
_chemical_name_common Co2(dobdc)
_space_group_crystal_system trigonal
_space_group_IT_number 148
_space_group_name_Hall '-R 3'
_space_group_name_H-M_alt 'R -3'
_symmetry_space_group_name_Hall '-R 3'
_symmetry_space_group_name_H-M 'R -3 :H'
_atom_sites_solution_hydrogens geom
_atom_sites_solution_primary direct
_audit_creation_date 2016-04-14
_audit_creation_method
;
Olex2 1.2
(compiled 2016.02.16 svn.r3265 for OlexSys, GUI svn.r5155)
;
_audit_update_record
;
2017-01-28 deposited with the CCDC.
2017-04-19 downloaded from the CCDC.
;
_cell_angle_alpha 90
_cell_angle_beta 90
_cell_angle_gamma 120
_cell_formula_units_Z 9
_cell_length_a 25.892(4)
_cell_length_b 25.892(4)
_cell_length_c 6.8482(9)
_cell_measurement_reflns_used 8401
_cell_measurement_temperature 296.15
_cell_measurement_theta_max 31.779
_cell_measurement_theta_min 3.801
_cell_volume 3975.9(10)
_computing_cell_refinement 'SAINT v8.34A (Bruker, 2013)'
_computing_data_collection 'Bruker APEX2'
_computing_data_reduction 'SAINT v8.34A (Bruker, 2013)'
_computing_molecular_graphics 'Olex2 (Dolomanov et al., 2009)'
_computing_publication_material 'Olex2 (Dolomanov et al., 2009)'
_computing_structure_refinement 'ShelXL (Sheldrick, 2015)'
_computing_structure_solution 'ShelXS (Sheldrick, 2008)'
_diffrn_ambient_temperature 296.15
_diffrn_measured_fraction_theta_full 0.999
_diffrn_measured_fraction_theta_max 0.995
_diffrn_measurement_device_type 'Bruker APEX-II CCD'
_diffrn_measurement_method '\w/\q scans'
_diffrn_radiation_monochromator 'channel-cut Si(111) crystal'
_diffrn_radiation_type synchrotron
_diffrn_radiation_wavelength 0.7749
_diffrn_reflns_av_R_equivalents 0.0896
_diffrn_reflns_av_unetI/netI 0.0616
_diffrn_reflns_Laue_measured_fraction_full 0.999
_diffrn_reflns_Laue_measured_fraction_max 0.995
_diffrn_reflns_limit_h_max 16
_diffrn_reflns_limit_h_min -35
_diffrn_reflns_limit_k_max 35
_diffrn_reflns_limit_k_min 0
_diffrn_reflns_limit_l_max 9
_diffrn_reflns_limit_l_min 0
_diffrn_reflns_number 20587
_diffrn_reflns_point_group_measured_fraction_full 0.999
_diffrn_reflns_point_group_measured_fraction_max 0.995
_diffrn_reflns_theta_full 27.706
_diffrn_reflns_theta_max 32.088
_diffrn_reflns_theta_min 3.391
_diffrn_source 'Advanced Light Source station 11.3.1'
_diffrn_standards_number 0
_exptl_absorpt_coefficient_mu 2.385
_exptl_absorpt_correction_T_max 0.890
_exptl_absorpt_correction_T_min 0.613
_exptl_absorpt_correction_type multi-scan
_exptl_absorpt_process_details
;
 TWINABS-2012/1 (Bruker,2012) was used for absorption correction.
 
For component 1:
 wR2(int) was 0.1823 before and 0.0828 after correction.
 The Ratio of minimum to maximum transmission not present.
 The \l/2 correction factor is Not present
 
For component 2:
 wR2(int) was 0.1791 before and 0.0843 after correction.
 The Ratio of minimum to maximum transmission is 0.69.
 The \l/2 correction factor is Not present

Final HKLF 4 output contains 20587 reflections, Rint = 0.5108
 (11056 with I > 3sig(I), Rint = 0.5120)
;
_exptl_crystal_colour violet
_exptl_crystal_colour_primary violet
_exptl_crystal_density_diffrn 1.173
_exptl_crystal_density_method 'not measured'
_exptl_crystal_description needle
_exptl_crystal_F_000 1368
_exptl_crystal_size_max 0.14
_exptl_crystal_size_mid 0.05
_exptl_crystal_size_min 0.05
_refine_diff_density_max 0.990
_refine_diff_density_min -0.519
_refine_diff_density_rms 0.122
_refine_ls_extinction_method none
_refine_ls_goodness_of_fit_ref 1.116
_refine_ls_hydrogen_treatment constr
_refine_ls_matrix_type full
_refine_ls_number_parameters 74
_refine_ls_number_reflns 2374
_refine_ls_number_restraints 0
_refine_ls_restrained_S_all 1.116
_refine_ls_R_factor_all 0.0564
_refine_ls_R_factor_gt 0.0485
_refine_ls_shift/su_max 0.000
_refine_ls_shift/su_mean 0.000
_refine_ls_structure_factor_coef Fsqd
_refine_ls_weighting_details 'w=1/[\s^2^(Fo^2^)+(0.0596P)^2^+12.8961P] where P=(Fo^2^+2Fc^2^)/3'
_refine_ls_weighting_scheme calc
_refine_ls_wR_factor_gt 0.1370
_refine_ls_wR_factor_ref 0.1453
_reflns_Friedel_coverage 0.000
_reflns_number_gt 2103
_reflns_number_total 2374
_reflns_threshold_expression 'I > 2\s(I)'
_cod_data_source_file c7sc00449d2.cif
_cod_data_source_block Co2dobdc
_cod_original_cell_volume 3975.9(12)
_cod_database_code 1545765
_shelx_space_group_comment
;
The symmetry employed for this shelxl refinement is uniquely defined
by the following loop, which should always be used as a source of
symmetry information in preference to the above space-group names.
They are only intended as comments.
;
_shelx_estimated_absorpt_t_max 0.890
_shelx_estimated_absorpt_t_min 0.731
_olex2_refinement_description
;
1. Twinned data refinement
 Scales: 0.539(2) 0.461(2)
2. Fixed Uiso
 At 1.2 times of:
  All C(H) groups
3.a Aromatic/amide H refined with riding coordinates:
 C3(H3)
;
_shelx_shelxl_version_number 2014/7
_olex2_submission_special_instructions 'No special instructions were received'

loop_
_space_group_symop_operation_xyz
'x, y, z'
'-y, x-y, z'
'-x+y, -x, z'
'x+2/3, y+1/3, z+1/3'
'-y+2/3, x-y+1/3, z+1/3'
'-x+y+2/3, -x+1/3, z+1/3'
'x+1/3, y+2/3, z+2/3'
'-y+1/3, x-y+2/3, z+2/3'
'-x+y+1/3, -x+2/3, z+2/3'
'-x, -y, -z'
'y, -x+y, -z'
'x-y, x, -z'
'-x+2/3, -y+1/3, -z+1/3'
'y+2/3, -x+y+1/3, -z+1/3'
'x-y+2/3, x+1/3, -z+1/3'
'-x+1/3, -y+2/3, -z+2/3'
'y+1/3, -x+y+2/3, -z+2/3'
'x-y+1/3, x+2/3, -z+2/3'

loop_
_atom_site_label
_atom_site_type_symbol
_atom_site_fract_x
_atom_site_fract_y
_atom_site_fract_z
_atom_site_U_iso_or_equiv
_atom_site_adp_type
_atom_site_occupancy
_atom_site_site_symmetry_order
_atom_site_calc_flag
_atom_site_refinement_flags_posn
Co1 Co 0.36219(2) 0.04843(2) 0.02411(6) 0.02096(17) Uani 1 1 d .
O1 O 0.41418(11) 0.02221(12) 0.1604(3) 0.0250(5) Uani 1 1 d .
O2 O 0.36573(12) -0.00446(14) -0.1989(4) 0.0289(6) Uani 1 1 d .
O3 O 0.36477(13) 0.10388(12) 0.2338(3) 0.0291(6) Uani 1 1 d .
C1 C 0.32296(17) 0.11094(16) 0.7436(5) 0.0252(7) Uani 1 1 d .
C2 C 0.33925(17) 0.12628(16) 0.5454(5) 0.0254(7) Uani 1 1 d .
C3 C 0.34948(18) 0.18138(17) 0.4736(5) 0.0276(7) Uani 1 1 d .
H3 H 0.3605 0.1909 0.3435 0.033 Uiso 1 1 calc R
C4 C 0.34769(17) 0.08704(16) 0.4052(5) 0.0233(7) Uani 1 1 d .

loop_
_atom_site_aniso_label
_atom_site_aniso_U_11
_atom_site_aniso_U_22
_atom_site_aniso_U_33
_atom_site_aniso_U_23
_atom_site_aniso_U_13
_atom_site_aniso_U_12
Co1 0.0271(3) 0.0238(3) 0.0137(2) -0.00099(15) -0.00023(15) 0.0140(2)
O1 0.0244(12) 0.0398(14) 0.0151(10) 0.0001(9) 0.0014(9) 0.0192(11)
O2 0.0288(13) 0.0461(16) 0.0185(11) -0.0089(11) -0.0058(9) 0.0236(12)
O3 0.0508(17) 0.0265(13) 0.0139(10) 0.0000(9) 0.0056(10) 0.0222(13)
C1 0.0373(19) 0.0255(16) 0.0184(15) 0.0009(12) 0.0019(13) 0.0199(15)
C2 0.0346(19) 0.0281(17) 0.0165(14) -0.0011(12) 0.0004(12) 0.0179(15)
C3 0.042(2) 0.0279(17) 0.0165(15) 0.0018(12) 0.0036(13) 0.0204(16)
C4 0.0328(17) 0.0249(16) 0.0148(13) -0.0030(11) -0.0014(12) 0.0165(14)

loop_
_atom_type_symbol
_atom_type_description
_atom_type_scat_dispersion_real
_atom_type_scat_dispersion_imag
_atom_type_scat_source
C C 0.0040 0.0020 'International Tables Vol C Tables 4.2.6.8 and 6.1.1.4'
H H 0.0000 0.0000 'International Tables Vol C Tables 4.2.6.8 and 6.1.1.4'
Co Co 0.3550 1.1300 'International Tables Vol C Tables 4.2.6.8 and 6.1.1.4'
O O 0.0140 0.0070 'International Tables Vol C Tables 4.2.6.8 and 6.1.1.4'

loop_
_geom_angle_atom_site_label_1
_geom_angle_atom_site_label_2
_geom_angle_atom_site_label_3
_geom_angle
_geom_angle_site_symmetry_1
_geom_angle_site_symmetry_3
Co1 Co1 Co1 112.89(2) 6 8_544
O1 Co1 Co1 121.53(8) . 8_544
O1 Co1 Co1 42.11(7) . 6
O1 Co1 Co1 42.57(7) 8_544 8_544
O1 Co1 Co1 140.70(8) 8_544 6
O1 Co1 O1 162.92(11) 8_544 .
O1 Co1 O2 80.80(11) . 6
O1 Co1 O2 96.69(10) 8_544 6
O1 Co1 O2 82.06(10) . .
O1 Co1 O2 80.87(10) 8_544 .
O1 Co1 O3 100.15(11) 8_544 .
O2 Co1 Co1 44.64(7) 6 6
O2 Co1 Co1 97.82(8) . 6
O2 Co1 Co1 73.20(7) 6 8_544
O2 Co1 Co1 44.26(7) . 8_544
O2 Co1 O2 83.52(3) 6 .
O3 Co1 Co1 138.29(9) . 8_544
O3 Co1 Co1 83.94(7) . 6
O3 Co1 O1 96.92(11) . .
O3 Co1 O2 175.88(12) . .
O3 Co1 O2 100.28(11) . 6
Co1 O1 Co1 95.32(10) 6 .
C1 O1 Co1 127.1(2) 6_554 .
C1 O1 Co1 125.7(2) 6_554 6
Co1 O2 Co1 91.10(10) 8_544 .
C4 O2 Co1 133.8(2) 6_554 .
C4 O2 Co1 134.0(2) 6_554 8_544
C4 O3 Co1 122.8(2) . .
O1 C1 C2 124.8(3) 8_545 .
O1 C1 C3 117.6(3) 8_545 13_556
C3 C1 C2 117.6(3) 13_556 .
C1 C2 C4 123.4(3) . .
C3 C2 C1 119.9(3) . .
C3 C2 C4 116.7(3) . .
C1 C3 C2 122.5(3) 13_556 .
C1 C3 H3 118.8 13_556 .
C2 C3 H3 118.8 . .
O2 C4 C2 117.2(3) 8_545 .
O3 C4 O2 121.9(3) . 8_545
O3 C4 C2 120.8(3) . .

loop_
_geom_bond_atom_site_label_1
_geom_bond_atom_site_label_2
_geom_bond_distance
_geom_bond_site_symmetry_2
Co1 Co1 2.9652(6) 8_544
Co1 Co1 2.9651(6) 6
Co1 O1 2.015(2) .
Co1 O1 1.997(2) 8_544
Co1 O2 2.084(3) .
Co1 O2 2.070(3) 6
Co1 O3 2.008(2) .
O1 Co1 1.997(2) 6
O1 C1 1.356(4) 6_554
O2 Co1 2.070(3) 8_544
O2 C4 1.266(4) 6_554
O3 C4 1.253(4) .
C1 O1 1.356(4) 8_545
C1 C2 1.418(4) .
C1 C3 1.393(5) 13_556
C2 C3 1.404(5) .
C2 C4 1.492(5) .
C3 C1 1.393(5) 13_556
C3 H3 0.9300 .
C4 O2 1.267(4) 8_545

loop_
_geom_torsion_atom_site_label_1
_geom_torsion_atom_site_label_2
_geom_torsion_atom_site_label_3
_geom_torsion_atom_site_label_4
_geom_torsion
_geom_torsion_site_symmetry_1
_geom_torsion_site_symmetry_4
Co1 O3 C4 O2 13.1(5) . 8_545
Co1 O3 C4 C2 -168.0(3) . .
O1 C1 C2 C3 178.9(4) 8_545 .
O1 C1 C2 C4 -2.5(6) 8_545 .
C1 C2 C3 C1 -0.6(7) . 13_556
C1 C2 C4 O2 2.2(6) . 8_545
C1 C2 C4 O3 -176.7(4) . .
C3 C1 C2 C3 0.6(6) 13_556 .
C3 C1 C2 C4 179.3(4) 13_556 .
C3 C2 C4 O2 -179.1(4) . 8_545
C3 C2 C4 O3 2.0(5) . .
C4 C2 C3 C1 -179.4(4) . 13_556

loop_
_twin_individual_id
_twin_individual_mass_fraction_refined
1 0.539(2)
2 0.461(2)
